data_4347483
loop_
_publ_author_name
'Hinz, Alexander'
'Schulz, Axel'
'Villinger, Alexander'

_publ_section_title
;
 Synthesis of Heavy Cyclodipnictadiphosphanes [ClE(\m-P-Ter)]2 [E = P, As,
 Sb, or Bi; Ter = 2,6-bis(2,4,6-trimethylphenyl)phenyl].
;
_journal_issue 7
_journal_name_full 'Inorganic chemistry'
_journal_page_first 3692
_journal_page_last 3699
_journal_paper_doi 10.1021/acs.inorgchem.6b00218
_journal_volume 55
_journal_year 2016
_chemical_formula_moiety 'C48 H50 Bi2 Cl2 P2, C6 H6'
_chemical_formula_sum 'C54 H56 Bi2 Cl2 P2'
_chemical_formula_weight 1255.78
_space_group_crystal_system monoclinic
_space_group_IT_number 14
_space_group_name_Hall '-P 2yn'
_space_group_name_H-M_alt 'P 1 21/n 1'
_atom_sites_solution_hydrogens geom
_audit_creation_method SHELXL-2013
_cell_angle_alpha 90
_cell_angle_beta 99.148(2)
_cell_angle_gamma 90
_cell_formula_units_Z 4
_cell_length_a 9.5435(4)
_cell_length_b 20.4621(7)
_cell_length_c 25.4288(9)
_cell_measurement_reflns_used 9825
_cell_measurement_temperature 123(2)
_cell_measurement_theta_max 29.19
_cell_measurement_theta_min 2.38
_cell_volume 4902.6(3)
_computing_cell_refinement 'Bruker Apex V7.51A'
_computing_data_collection 'Bruker Apex V7.51A'
_computing_data_reduction 'Bruker SAINT'
_computing_molecular_graphics 'ORTEP-3v2.01 (Farrugia, 1997)'
_computing_publication_material SHELXL-2013
_computing_structure_refinement 'SHELXL-2013 (Sheldrick, 2013)'
_computing_structure_solution 'SHELXS-2013 (Sheldrick, 2013)'
_diffrn_ambient_temperature 123(2)
_diffrn_measured_fraction_theta_full 0.998
_diffrn_measured_fraction_theta_max 0.999
_diffrn_measurement_device_type 'Bruker-Nonius Apex X8-CCD-diffractometer'
_diffrn_measurement_method 'phi and omega scans'
_diffrn_radiation_monochromator graphite
_diffrn_radiation_source 'sealed tube'
_diffrn_radiation_type MoK\a
_diffrn_radiation_wavelength 0.71073
_diffrn_reflns_av_R_equivalents 0.0687
_diffrn_reflns_av_unetI/netI 0.0582
_diffrn_reflns_Laue_measured_fraction_full 0.998
_diffrn_reflns_Laue_measured_fraction_max 0.999
_diffrn_reflns_limit_h_max 14
_diffrn_reflns_limit_h_min -14
_diffrn_reflns_limit_k_max 30
_diffrn_reflns_limit_k_min -26
_diffrn_reflns_limit_l_max 38
_diffrn_reflns_limit_l_min -38
_diffrn_reflns_number 105553
_diffrn_reflns_point_group_measured_fraction_full 0.998
_diffrn_reflns_point_group_measured_fraction_max 0.999
_diffrn_reflns_theta_full 25.242
_diffrn_reflns_theta_max 32.499
_diffrn_reflns_theta_min 2.185
_exptl_absorpt_coefficient_mu 7.378
_exptl_absorpt_correction_T_max 0.7472
_exptl_absorpt_correction_T_min 0.5706
_exptl_absorpt_correction_type multi-scan
_exptl_absorpt_process_details '(SADABS; Sheldrick, 2004)'
_exptl_crystal_colour red
_exptl_crystal_density_diffrn 1.701
_exptl_crystal_description block
_exptl_crystal_F_000 2440
_exptl_crystal_size_max 0.180
_exptl_crystal_size_mid 0.080
_exptl_crystal_size_min 0.060
_refine_diff_density_max 1.508
_refine_diff_density_min -0.810
_refine_diff_density_rms 0.169
_refine_ls_extinction_method none
_refine_ls_goodness_of_fit_ref 1.010
_refine_ls_hydrogen_treatment constr
_refine_ls_matrix_type full
_refine_ls_number_parameters 553
_refine_ls_number_reflns 17725
_refine_ls_number_restraints 0
_refine_ls_restrained_S_all 1.010
_refine_ls_R_factor_all 0.0568
_refine_ls_R_factor_gt 0.0328
_refine_ls_shift/su_max 0.004
_refine_ls_shift/su_mean 0.000
_refine_ls_structure_factor_coef Fsqd
_refine_ls_weighting_details 'w=1/[\s^2^(Fo^2^)+(0.0151P)^2^+1.3478P] where P=(Fo^2^+2Fc^2^)/3'
_refine_ls_weighting_scheme calc
_refine_ls_wR_factor_gt 0.0509
_refine_ls_wR_factor_ref 0.0566
_reflns_Friedel_coverage 0.000
_reflns_number_gt 13432
_reflns_number_total 17725
_reflns_threshold_expression 'I > 2\s(I)'
_cod_data_source_file ic6b00218_si_002.cif
_cod_data_source_block ah288a_2_Ter2P2Bi2Cl2
_cod_original_sg_symbol_H-M 'P 21/n'
_cod_database_code 4347483
_shelx_space_group_comment
;
The symmetry employed for this shelxl refinement is uniquely defined
by the following loop, which should always be used as a source of
symmetry information in preference to the above space-group names.
They are only intended as comments.
;
_shelx_estimated_absorpt_t_min 0.350
_shelx_estimated_absorpt_t_max 0.666
_shelxl_version_number 2013-4

loop_
_space_group_symop_operation_xyz
'x, y, z'
'-x+1/2, y+1/2, -z+1/2'
'-x, -y, -z'
'x-1/2, -y-1/2, z-1/2'

loop_
_atom_site_label
_atom_site_type_symbol
_atom_site_fract_x
_atom_site_fract_y
_atom_site_fract_z
_atom_site_U_iso_or_equiv
_atom_site_adp_type
_atom_site_occupancy
_atom_site_site_symmetry_order
_atom_site_calc_flag
_atom_site_refinement_flags_posn
_atom_site_refinement_flags_adp
Bi1 Bi 0.56254(2) 0.34977(2) 0.59934(2) 0.01604(3) Uani 1 1 d . .
Bi2 Bi 0.73383(2) 0.19471(2) 0.62651(2) 0.01461(3) Uani 1 1 d . .
Cl1 Cl 0.79430(8) 0.33815(5) 0.56051(3) 0.03116(19) Uani 1 1 d . .
Cl2 Cl 0.62747(8) 0.10904(4) 0.68079(3) 0.02459(16) Uani 1 1 d . .
P1 P 0.65226(7) 0.28647(4) 0.68812(3) 0.01374(14) Uani 1 1 d . .
P2 P 0.47967(7) 0.23017(4) 0.57627(3) 0.01385(15) Uani 1 1 d . .
C1 C 0.8011(3) 0.33297(14) 0.72604(10) 0.0128(5) Uani 1 1 d . .
C2 C 0.9414(3) 0.30923(14) 0.73960(10) 0.0144(6) Uani 1 1 d . .
C3 C 1.0394(3) 0.34621(15) 0.77399(10) 0.0165(6) Uani 1 1 d . .
H3 H 1.1330 0.3298 0.7839 0.020 Uiso 1 1 calc R U
C4 C 1.0048(3) 0.40593(15) 0.79415(10) 0.0179(6) Uani 1 1 d . .
H4 H 1.0742 0.4305 0.8169 0.022 Uiso 1 1 calc R U
C5 C 0.8671(3) 0.42937(15) 0.78062(10) 0.0171(6) Uani 1 1 d . .
H5 H 0.8419 0.4702 0.7942 0.021 Uiso 1 1 calc R U
C6 C 0.7660(3) 0.39328(14) 0.74723(10) 0.0139(6) Uani 1 1 d . .
C7 C 0.9940(3) 0.24740(14) 0.71835(10) 0.0137(6) Uani 1 1 d . .
C8 C 1.0879(3) 0.25158(15) 0.68061(10) 0.0165(6) Uani 1 1 d . .
C9 C 1.1430(3) 0.19398(15) 0.66323(11) 0.0201(6) Uani 1 1 d . .
H9 H 1.2056 0.1966 0.6378 0.024 Uiso 1 1 calc R U
C10 C 1.1105(3) 0.13290(15) 0.68145(11) 0.0195(6) Uani 1 1 d . .
C11 C 1.0182(3) 0.12965(15) 0.71878(11) 0.0181(6) Uani 1 1 d . .
H11 H 0.9934 0.0882 0.7314 0.022 Uiso 1 1 calc R U
C12 C 0.9616(3) 0.18593(14) 0.73791(10) 0.0148(6) Uani 1 1 d . .
C13 C 1.1314(3) 0.31644(15) 0.66056(12) 0.0225(7) Uani 1 1 d . .
H13A H 1.1871 0.3093 0.6318 0.034 Uiso 1 1 calc R U
H13B H 1.1890 0.3402 0.6898 0.034 Uiso 1 1 calc R U
H13C H 1.0465 0.3420 0.6470 0.034 Uiso 1 1 calc R U
C14 C 1.1762(4) 0.07218(17) 0.66211(13) 0.0307(8) Uani 1 1 d . .
H14A H 1.1520 0.0694 0.6233 0.046 Uiso 1 1 calc R U
H14B H 1.1398 0.0336 0.6783 0.046 Uiso 1 1 calc R U
H14C H 1.2796 0.0742 0.6722 0.046 Uiso 1 1 calc R U
C15 C 0.8734(3) 0.18006(15) 0.78225(11) 0.0192(6) Uani 1 1 d . .
H15A H 0.7825 0.2024 0.7718 0.029 Uiso 1 1 calc R U
H15B H 0.9245 0.2002 0.8147 0.029 Uiso 1 1 calc R U
H15C H 0.8564 0.1338 0.7889 0.029 Uiso 1 1 calc R U
C16 C 0.6193(3) 0.42160(14) 0.73334(10) 0.0137(6) Uani 1 1 d . .
C17 C 0.5096(3) 0.40134(14) 0.76020(10) 0.0159(6) Uani 1 1 d . .
C18 C 0.3757(3) 0.42960(15) 0.74654(11) 0.0185(6) Uani 1 1 d . .
H18 H 0.3012 0.4161 0.7648 0.022 Uiso 1 1 calc R U
C19 C 0.3480(3) 0.47695(15) 0.70695(12) 0.0201(6) Uani 1 1 d . .
C20 C 0.4587(3) 0.49673(15) 0.68123(11) 0.0199(6) Uani 1 1 d . .
H20 H 0.4414 0.5290 0.6541 0.024 Uiso 1 1 calc R U
C21 C 0.5951(3) 0.47036(14) 0.69428(10) 0.0153(6) Uani 1 1 d . .
C22 C 0.5322(3) 0.34964(15) 0.80303(11) 0.0221(7) Uani 1 1 d . .
H22A H 0.4525 0.3502 0.8231 0.033 Uiso 1 1 calc R U
H22B H 0.6207 0.3585 0.8272 0.033 Uiso 1 1 calc R U
H22C H 0.5380 0.3066 0.7866 0.033 Uiso 1 1 calc R U
C23 C 0.2023(3) 0.50615(18) 0.69330(14) 0.0317(8) Uani 1 1 d . .
H23A H 0.2095 0.5498 0.6780 0.048 Uiso 1 1 calc R U
H23B H 0.1589 0.5095 0.7256 0.048 Uiso 1 1 calc R U
H23C H 0.1435 0.4782 0.6673 0.048 Uiso 1 1 calc R U
C24 C 0.7142(3) 0.49538(15) 0.66719(12) 0.0224(7) Uani 1 1 d . .
H24A H 0.7674 0.4583 0.6560 0.034 Uiso 1 1 calc R U
H24B H 0.7778 0.5228 0.6921 0.034 Uiso 1 1 calc R U
H24C H 0.6747 0.5213 0.6359 0.034 Uiso 1 1 calc R U
C25 C 0.4632(3) 0.21978(14) 0.50324(10) 0.0127(5) Uani 1 1 d . .
C26 C 0.3769(3) 0.26363(14) 0.46915(10) 0.0144(6) Uani 1 1 d . .
C27 C 0.3417(3) 0.24956(15) 0.41505(10) 0.0178(6) Uani 1 1 d . .
H27 H 0.2809 0.2783 0.3926 0.021 Uiso 1 1 calc R U
C28 C 0.3941(3) 0.19426(15) 0.39346(11) 0.0204(6) Uani 1 1 d . .
H28 H 0.3694 0.1850 0.3565 0.024 Uiso 1 1 calc R U
C29 C 0.4821(3) 0.15288(15) 0.42609(10) 0.0172(6) Uani 1 1 d . .
H29 H 0.5203 0.1157 0.4110 0.021 Uiso 1 1 calc R U
C30 C 0.5172(3) 0.16393(14) 0.48089(10) 0.0144(6) Uani 1 1 d . .
C31 C 0.3215(3) 0.32607(14) 0.48828(10) 0.0130(5) Uani 1 1 d . .
C32 C 0.2030(3) 0.32657(15) 0.51468(10) 0.0150(6) Uani 1 1 d . .
C33 C 0.1550(3) 0.38569(15) 0.53173(11) 0.0181(6) Uani 1 1 d . .
H33 H 0.0775 0.3857 0.5510 0.022 Uiso 1 1 calc R U
C34 C 0.2168(3) 0.44516(15) 0.52153(10) 0.0171(6) Uani 1 1 d . .
C35 C 0.3284(3) 0.44361(15) 0.49240(10) 0.0178(6) Uani 1 1 d . .
H35 H 0.3688 0.4838 0.4835 0.021 Uiso 1 1 calc R U
C36 C 0.3831(3) 0.38553(15) 0.47576(10) 0.0155(6) Uani 1 1 d . .
C37 C 0.1225(3) 0.26419(15) 0.52062(12) 0.0208(6) Uani 1 1 d . .
H37A H 0.0815 0.2478 0.4853 0.031 Uiso 1 1 calc R U
H37B H 0.0464 0.2729 0.5414 0.031 Uiso 1 1 calc R U
H37C H 0.1874 0.2314 0.5390 0.031 Uiso 1 1 calc R U
C38 C 0.1639(3) 0.50866(16) 0.54082(12) 0.0239(7) Uani 1 1 d . .
H38A H 0.1636 0.5421 0.5132 0.036 Uiso 1 1 calc R U
H38B H 0.2265 0.5225 0.5733 0.036 Uiso 1 1 calc R U
H38C H 0.0673 0.5027 0.5485 0.036 Uiso 1 1 calc R U
C39 C 0.5052(3) 0.38694(15) 0.44465(11) 0.0204(6) Uani 1 1 d . .
H39A H 0.4735 0.3700 0.4087 0.031 Uiso 1 1 calc R U
H39B H 0.5828 0.3597 0.4627 0.031 Uiso 1 1 calc R U
H39C H 0.5385 0.4320 0.4424 0.031 Uiso 1 1 calc R U
C40 C 0.6133(3) 0.11453(14) 0.51183(10) 0.0153(6) Uani 1 1 d . .
C41 C 0.5605(3) 0.06725(15) 0.54349(10) 0.0182(6) Uani 1 1 d . .
C42 C 0.6528(4) 0.02039(16) 0.56854(11) 0.0249(7) Uani 1 1 d . .
H42 H 0.6175 -0.0111 0.5905 0.030 Uiso 1 1 calc R U
C43 C 0.7950(4) 0.01781(16) 0.56272(12) 0.0271(7) Uani 1 1 d . .
C44 C 0.8448(3) 0.06466(16) 0.53116(12) 0.0247(7) Uani 1 1 d . .
H44 H 0.9418 0.0636 0.5268 0.030 Uiso 1 1 calc R U
C45 C 0.7581(3) 0.11318(15) 0.50560(11) 0.0186(6) Uani 1 1 d . .
C46 C 0.4070(3) 0.06676(16) 0.55127(12) 0.0244(7) Uani 1 1 d . .
H46A H 0.3492 0.0890 0.5213 0.037 Uiso 1 1 calc R U
H46B H 0.3977 0.0895 0.5845 0.037 Uiso 1 1 calc R U
H46C H 0.3746 0.0215 0.5531 0.037 Uiso 1 1 calc R U
C47 C 0.8906(4) -0.03511(19) 0.59035(15) 0.0468(10) Uani 1 1 d . .
H47A H 0.8483 -0.0780 0.5810 0.070 Uiso 1 1 calc R U
H47B H 0.9015 -0.0289 0.6290 0.070 Uiso 1 1 calc R U
H47C H 0.9839 -0.0326 0.5789 0.070 Uiso 1 1 calc R U
C48 C 0.8173(3) 0.16306(16) 0.47135(14) 0.0284(8) Uani 1 1 d . .
H48A H 0.7758 0.1563 0.4340 0.043 Uiso 1 1 calc R U
H48B H 0.9206 0.1582 0.4754 0.043 Uiso 1 1 calc R U
H48C H 0.7938 0.2071 0.4824 0.043 Uiso 1 1 calc R U
C49 C 0.9393(4) 0.32806(17) 0.29774(13) 0.0315(8) Uani 1 1 d . .
H49 H 0.9597 0.3264 0.2624 0.038 Uiso 1 1 calc R U
C50 C 1.0331(3) 0.35675(16) 0.33790(15) 0.0325(8) Uani 1 1 d . .
H50 H 1.1192 0.3746 0.3300 0.039 Uiso 1 1 calc R U
C51 C 1.0045(4) 0.36001(17) 0.38893(14) 0.0353(9) Uani 1 1 d . .
H51 H 1.0693 0.3806 0.4161 0.042 Uiso 1 1 calc R U
C52 C 0.8805(4) 0.33296(18) 0.40028(14) 0.0359(9) Uani 1 1 d . .
H52 H 0.8601 0.3344 0.4356 0.043 Uiso 1 1 calc R U
C53 C 0.7863(4) 0.30397(18) 0.36068(16) 0.0388(9) Uani 1 1 d . .
H53 H 0.7008 0.2854 0.3686 0.047 Uiso 1 1 calc R U
C54 C 0.8162(4) 0.30199(17) 0.30969(15) 0.0350(9) Uani 1 1 d . .
H54 H 0.7505 0.2822 0.2823 0.042 Uiso 1 1 calc R U

loop_
_atom_site_aniso_label
_atom_site_aniso_U_11
_atom_site_aniso_U_22
_atom_site_aniso_U_33
_atom_site_aniso_U_23
_atom_site_aniso_U_13
_atom_site_aniso_U_12
Bi1 0.02005(5) 0.01169(6) 0.01493(5) -0.00107(4) -0.00164(4) 0.00228(4)
Bi2 0.01750(5) 0.01260(6) 0.01325(5) -0.00118(4) 0.00092(4) 0.00269(4)
Cl1 0.0218(4) 0.0436(6) 0.0293(4) 0.0077(4) 0.0078(3) -0.0041(4)
Cl2 0.0377(4) 0.0145(4) 0.0207(3) 0.0018(3) 0.0019(3) -0.0038(3)
P1 0.0153(3) 0.0117(4) 0.0136(3) -0.0018(3) 0.0005(3) -0.0001(3)
P2 0.0154(3) 0.0142(4) 0.0117(3) -0.0017(3) 0.0015(3) 0.0000(3)
C1 0.0168(13) 0.0106(15) 0.0110(11) 0.0014(10) 0.0019(10) -0.0018(11)
C2 0.0158(13) 0.0159(16) 0.0116(11) 0.0036(11) 0.0022(10) -0.0029(11)
C3 0.0144(13) 0.0186(17) 0.0162(13) 0.0012(12) 0.0012(10) -0.0017(12)
C4 0.0211(14) 0.0179(17) 0.0142(12) -0.0008(12) 0.0007(11) -0.0072(12)
C5 0.0221(14) 0.0137(16) 0.0158(13) -0.0017(11) 0.0036(11) -0.0037(12)
C6 0.0166(13) 0.0123(15) 0.0134(12) 0.0012(11) 0.0036(10) -0.0009(11)
C7 0.0126(12) 0.0151(16) 0.0122(12) 0.0005(11) -0.0019(10) 0.0011(11)
C8 0.0161(13) 0.0177(17) 0.0148(12) 0.0012(12) -0.0008(10) 0.0001(11)
C9 0.0196(14) 0.0240(18) 0.0176(13) 0.0024(13) 0.0056(11) 0.0025(13)
C10 0.0220(15) 0.0201(17) 0.0167(13) 0.0007(12) 0.0043(11) 0.0038(12)
C11 0.0215(14) 0.0143(16) 0.0178(13) 0.0042(12) 0.0011(11) 0.0017(12)
C12 0.0144(13) 0.0159(16) 0.0139(12) 0.0007(11) 0.0012(10) 0.0000(11)
C13 0.0269(16) 0.0203(18) 0.0217(14) 0.0014(13) 0.0084(12) -0.0044(13)
C14 0.0364(19) 0.025(2) 0.0341(18) -0.0011(15) 0.0157(15) 0.0084(15)
C15 0.0241(15) 0.0169(17) 0.0181(13) 0.0025(12) 0.0077(12) 0.0008(12)
C16 0.0151(13) 0.0109(15) 0.0148(12) -0.0068(11) 0.0015(10) -0.0008(11)
C17 0.0219(14) 0.0111(15) 0.0142(12) -0.0036(11) 0.0015(11) -0.0028(12)
C18 0.0178(14) 0.0171(17) 0.0220(14) -0.0053(12) 0.0078(11) -0.0023(12)
C19 0.0198(14) 0.0138(16) 0.0262(15) -0.0067(13) 0.0023(12) 0.0003(12)
C20 0.0249(15) 0.0140(16) 0.0202(14) 0.0008(12) 0.0016(12) 0.0025(13)
C21 0.0234(14) 0.0089(15) 0.0137(12) -0.0022(11) 0.0030(11) -0.0014(11)
C22 0.0288(16) 0.0175(17) 0.0208(14) 0.0005(13) 0.0067(12) 0.0010(13)
C23 0.0220(16) 0.032(2) 0.0403(19) 0.0069(17) 0.0034(14) 0.0085(15)
C24 0.0270(16) 0.0168(17) 0.0240(15) 0.0035(13) 0.0064(12) -0.0014(13)
C25 0.0145(13) 0.0127(15) 0.0111(11) -0.0009(11) 0.0023(10) -0.0028(11)
C26 0.0147(13) 0.0141(16) 0.0144(12) 0.0010(11) 0.0021(10) -0.0014(11)
C27 0.0201(14) 0.0181(17) 0.0143(12) 0.0006(12) 0.0001(11) 0.0019(12)
C28 0.0242(15) 0.0233(18) 0.0132(12) -0.0022(12) 0.0016(11) -0.0017(13)
C29 0.0228(14) 0.0153(16) 0.0138(12) -0.0030(12) 0.0037(11) -0.0018(12)
C30 0.0164(13) 0.0127(16) 0.0145(12) -0.0004(11) 0.0037(10) -0.0029(11)
C31 0.0117(12) 0.0163(15) 0.0098(11) 0.0019(11) -0.0017(9) 0.0005(11)
C32 0.0134(13) 0.0179(16) 0.0130(12) 0.0018(11) 0.0002(10) -0.0002(11)
C33 0.0153(13) 0.0219(18) 0.0168(13) 0.0019(12) 0.0015(11) 0.0026(12)
C34 0.0167(13) 0.0185(17) 0.0147(12) -0.0022(12) -0.0017(10) 0.0039(12)
C35 0.0180(14) 0.0173(17) 0.0171(13) -0.0014(12) -0.0002(11) -0.0035(12)
C36 0.0157(13) 0.0171(16) 0.0128(12) 0.0008(11) -0.0009(10) 0.0003(11)
C37 0.0158(14) 0.0210(18) 0.0249(15) 0.0040(13) 0.0008(11) -0.0002(12)
C38 0.0240(15) 0.0198(18) 0.0270(15) -0.0061(14) 0.0014(12) 0.0042(13)
C39 0.0197(14) 0.0207(18) 0.0216(14) 0.0026(13) 0.0061(11) -0.0032(12)
C40 0.0222(14) 0.0094(15) 0.0133(12) -0.0034(11) 0.0004(10) 0.0009(11)
C41 0.0286(16) 0.0124(16) 0.0130(12) -0.0038(11) 0.0018(11) 0.0006(12)
C42 0.044(2) 0.0152(18) 0.0151(13) -0.0005(12) 0.0031(13) -0.0042(14)
C43 0.0378(19) 0.0179(18) 0.0221(15) -0.0020(13) -0.0063(13) 0.0074(14)
C44 0.0222(15) 0.0194(18) 0.0309(16) -0.0085(14) -0.0010(13) 0.0055(13)
C45 0.0218(15) 0.0129(16) 0.0207(14) -0.0032(12) 0.0018(11) -0.0020(12)
C46 0.0328(17) 0.0198(18) 0.0232(15) -0.0054(13) 0.0127(13) -0.0092(14)
C47 0.060(3) 0.026(2) 0.048(2) 0.0042(18) -0.0133(19) 0.0189(19)
C48 0.0231(16) 0.0211(19) 0.0423(19) -0.0015(15) 0.0087(14) -0.0047(14)
C49 0.046(2) 0.024(2) 0.0254(16) 0.0024(15) 0.0102(15) 0.0125(16)
C50 0.0193(16) 0.0199(19) 0.060(2) 0.0044(17) 0.0104(16) 0.0017(14)
C51 0.035(2) 0.025(2) 0.039(2) -0.0082(16) -0.0157(16) 0.0108(16)
C52 0.050(2) 0.032(2) 0.0281(17) 0.0045(16) 0.0118(16) 0.0197(18)
C53 0.0235(17) 0.032(2) 0.063(3) 0.014(2) 0.0137(17) 0.0020(16)
C54 0.0357(19) 0.023(2) 0.040(2) -0.0021(16) -0.0123(16) -0.0014(16)

loop_
_atom_type_symbol
_atom_type_description
_atom_type_scat_dispersion_real
_atom_type_scat_dispersion_imag
_atom_type_scat_source
C C 0.0033 0.0016 'International Tables Vol C Tables 4.2.6.8 and 6.1.1.4'
H H 0.0000 0.0000 'International Tables Vol C Tables 4.2.6.8 and 6.1.1.4'
P P 0.1023 0.0942 'International Tables Vol C Tables 4.2.6.8 and 6.1.1.4'
Cl Cl 0.1484 0.1585 'International Tables Vol C Tables 4.2.6.8 and 6.1.1.4'
Bi Bi -4.1077 10.2566 'International Tables Vol C Tables 4.2.6.8 and 6.1.1.4'

loop_
_geom_angle_atom_site_label_1
_geom_angle_atom_site_label_2
_geom_angle_atom_site_label_3
_geom_angle
Cl1 Bi1 P2 94.33(3)
Cl1 Bi1 P1 95.84(2)
P2 Bi1 P1 77.08(2)
Cl1 Bi1 Bi2 66.35(2)
P2 Bi1 Bi2 47.635(16)
P1 Bi1 Bi2 47.267(16)
Cl2 Bi2 P1 89.28(2)
Cl2 Bi2 P2 92.10(2)
P1 Bi2 P2 76.01(2)
Cl2 Bi2 Bi1 120.396(19)
P1 Bi2 Bi1 46.905(16)
P2 Bi2 Bi1 46.543(17)
C1 P1 Bi1 108.25(9)
C1 P1 Bi2 113.63(9)
Bi1 P1 Bi2 85.83(2)
C25 P2 Bi1 107.91(9)
C25 P2 Bi2 112.13(9)
Bi1 P2 Bi2 85.82(2)
C6 C1 C2 118.8(2)
C6 C1 P1 116.1(2)
C2 C1 P1 124.7(2)
C3 C2 C1 118.7(3)
C3 C2 C7 117.1(2)
C1 C2 C7 124.2(2)
C4 C3 C2 122.3(3)
C4 C3 H3 118.9
C2 C3 H3 118.9
C3 C4 C5 119.0(3)
C3 C4 H4 120.5
C5 C4 H4 120.5
C4 C5 C6 120.3(3)
C4 C5 H5 119.8
C6 C5 H5 119.8
C5 C6 C1 120.9(3)
C5 C6 C16 117.9(3)
C1 C6 C16 121.1(2)
C12 C7 C8 119.5(3)
C12 C7 C2 121.6(2)
C8 C7 C2 118.6(2)
C9 C8 C7 118.4(3)
C9 C8 C13 120.1(3)
C7 C8 C13 121.5(3)
C10 C9 C8 122.8(3)
C10 C9 H9 118.6
C8 C9 H9 118.6
C9 C10 C11 118.0(3)
C9 C10 C14 120.5(3)
C11 C10 C14 121.5(3)
C12 C11 C10 121.3(3)
C12 C11 H11 119.3
C10 C11 H11 119.3
C11 C12 C7 119.8(3)
C11 C12 C15 119.1(3)
C7 C12 C15 120.9(3)
C8 C13 H13A 109.5
C8 C13 H13B 109.5
H13A C13 H13B 109.5
C8 C13 H13C 109.5
H13A C13 H13C 109.5
H13B C13 H13C 109.5
C10 C14 H14A 109.5
C10 C14 H14B 109.5
H14A C14 H14B 109.5
C10 C14 H14C 109.5
H14A C14 H14C 109.5
H14B C14 H14C 109.5
C12 C15 H15A 109.5
C12 C15 H15B 109.5
H15A C15 H15B 109.5
C12 C15 H15C 109.5
H15A C15 H15C 109.5
H15B C15 H15C 109.5
C17 C16 C21 120.3(2)
C17 C16 C6 120.8(2)
C21 C16 C6 118.9(2)
C18 C17 C16 118.8(3)
C18 C17 C22 119.4(3)
C16 C17 C22 121.8(3)
C19 C18 C17 122.0(3)
C19 C18 H18 119.0
C17 C18 H18 119.0
C20 C19 C18 118.2(3)
C20 C19 C23 121.4(3)
C18 C19 C23 120.4(3)
C19 C20 C21 121.6(3)
C19 C20 H20 119.2
C21 C20 H20 119.2
C20 C21 C16 119.0(3)
C20 C21 C24 120.0(3)
C16 C21 C24 120.9(3)
C17 C22 H22A 109.5
C17 C22 H22B 109.5
H22A C22 H22B 109.5
C17 C22 H22C 109.5
H22A C22 H22C 109.5
H22B C22 H22C 109.5
C19 C23 H23A 109.5
C19 C23 H23B 109.5
H23A C23 H23B 109.5
C19 C23 H23C 109.5
H23A C23 H23C 109.5
H23B C23 H23C 109.5
C21 C24 H24A 109.5
C21 C24 H24B 109.5
H24A C24 H24B 109.5
C21 C24 H24C 109.5
H24A C24 H24C 109.5
H24B C24 H24C 109.5
C30 C25 C26 118.7(2)
C30 C25 P2 121.3(2)
C26 C25 P2 119.3(2)
C27 C26 C25 119.9(3)
C27 C26 C31 117.1(2)
C25 C26 C31 122.9(2)
C28 C27 C26 121.0(3)
C28 C27 H27 119.5
C26 C27 H27 119.5
C29 C28 C27 119.2(3)
C29 C28 H28 120.4
C27 C28 H28 120.4
C28 C29 C30 121.9(3)
C28 C29 H29 119.1
C30 C29 H29 119.1
C29 C30 C25 119.2(3)
C29 C30 C40 116.3(2)
C25 C30 C40 124.5(2)
C32 C31 C36 119.9(3)
C32 C31 C26 121.1(3)
C36 C31 C26 118.9(2)
C33 C32 C31 119.1(3)
C33 C32 C37 120.5(2)
C31 C32 C37 120.2(3)
C32 C33 C34 122.2(3)
C32 C33 H33 118.9
C34 C33 H33 118.9
C35 C34 C33 117.5(3)
C35 C34 C38 121.2(3)
C33 C34 C38 121.3(3)
C36 C35 C34 122.5(3)
C36 C35 H35 118.7
C34 C35 H35 118.7
C35 C36 C31 118.6(2)
C35 C36 C39 120.1(3)
C31 C36 C39 121.3(3)
C32 C37 H37A 109.5
C32 C37 H37B 109.5
H37A C37 H37B 109.5
C32 C37 H37C 109.5
H37A C37 H37C 109.5
H37B C37 H37C 109.5
C34 C38 H38A 109.5
C34 C38 H38B 109.5
H38A C38 H38B 109.5
C34 C38 H38C 109.5
H38A C38 H38C 109.5
H38B C38 H38C 109.5
C36 C39 H39A 109.5
C36 C39 H39B 109.5
H39A C39 H39B 109.5
C36 C39 H39C 109.5
H39A C39 H39C 109.5
H39B C39 H39C 109.5
C41 C40 C45 119.8(3)
C41 C40 C30 121.4(3)
C45 C40 C30 118.7(2)
C42 C41 C40 118.7(3)
C42 C41 C46 119.6(3)
C40 C41 C46 121.6(3)
C41 C42 C43 122.5(3)
C41 C42 H42 118.7
C43 C42 H42 118.7
C44 C43 C42 117.9(3)
C44 C43 C47 121.9(3)
C42 C43 C47 120.3(3)
C43 C44 C45 122.3(3)
C43 C44 H44 118.9
C45 C44 H44 118.9
C44 C45 C40 118.8(3)
C44 C45 C48 120.3(3)
C40 C45 C48 120.9(3)
C41 C46 H46A 109.5
C41 C46 H46B 109.5
H46A C46 H46B 109.5
C41 C46 H46C 109.5
H46A C46 H46C 109.5
H46B C46 H46C 109.5
C43 C47 H47A 109.5
C43 C47 H47B 109.5
H47A C47 H47B 109.5
C43 C47 H47C 109.5
H47A C47 H47C 109.5
H47B C47 H47C 109.5
C45 C48 H48A 109.5
C45 C48 H48B 109.5
H48A C48 H48B 109.5
C45 C48 H48C 109.5
H48A C48 H48C 109.5
H48B C48 H48C 109.5
C54 C49 C50 118.8(3)
C54 C49 H49 120.6
C50 C49 H49 120.6
C51 C50 C49 121.3(3)
C51 C50 H50 119.3
C49 C50 H50 119.3
C50 C51 C52 119.1(3)
C50 C51 H51 120.5
C52 C51 H51 120.5
C53 C52 C51 120.3(3)
C53 C52 H52 119.9
C51 C52 H52 119.9
C54 C53 C52 119.7(3)
C54 C53 H53 120.2
C52 C53 H53 120.2
C49 C54 C53 120.9(3)
C49 C54 H54 119.5
C53 C54 H54 119.5

loop_
_geom_bond_atom_site_label_1
_geom_bond_atom_site_label_2
_geom_bond_distance
Bi1 Cl1 2.5724(8)
Bi1 P2 2.6098(8)
Bi1 P1 2.6253(7)
Bi1 Bi2 3.58572(18)
Bi2 Cl2 2.5405(8)
Bi2 P1 2.6408(7)
Bi2 P2 2.6564(7)
P1 C1 1.849(3)
P2 C25 1.851(3)
C1 C6 1.408(4)
C1 C2 1.415(4)
C2 C3 1.397(4)
C2 C7 1.494(4)
C3 C4 1.385(4)
C3 H3 0.9500
C4 C5 1.390(4)
C4 H4 0.9500
C5 C6 1.392(4)
C5 H5 0.9500
C6 C16 1.504(4)
C7 C12 1.405(4)
C7 C8 1.416(4)
C8 C9 1.391(4)
C8 C13 1.504(4)
C9 C10 1.385(4)
C9 H9 0.9500
C10 C11 1.396(4)
C10 C14 1.509(4)
C11 C12 1.392(4)
C11 H11 0.9500
C12 C15 1.515(4)
C13 H13A 0.9800
C13 H13B 0.9800
C13 H13C 0.9800
C14 H14A 0.9800
C14 H14B 0.9800
C14 H14C 0.9800
C15 H15A 0.9800
C15 H15B 0.9800
C15 H15C 0.9800
C16 C17 1.401(4)
C16 C21 1.401(4)
C17 C18 1.395(4)
C17 C22 1.509(4)
C18 C19 1.392(4)
C18 H18 0.9500
C19 C20 1.388(4)
C19 C23 1.502(4)
C20 C21 1.399(4)
C20 H20 0.9500
C21 C24 1.509(4)
C22 H22A 0.9800
C22 H22B 0.9800
C22 H22C 0.9800
C23 H23A 0.9800
C23 H23B 0.9800
C23 H23C 0.9800
C24 H24A 0.9800
C24 H24B 0.9800
C24 H24C 0.9800
C25 C30 1.410(4)
C25 C26 1.417(4)
C26 C27 1.393(4)
C26 C31 1.494(4)
C27 C28 1.385(4)
C27 H27 0.9500
C28 C29 1.375(4)
C28 H28 0.9500
C29 C30 1.399(4)
C29 H29 0.9500
C30 C40 1.501(4)
C31 C32 1.404(4)
C31 C36 1.410(4)
C32 C33 1.387(4)
C32 C37 1.510(4)
C33 C34 1.394(4)
C33 H33 0.9500
C34 C35 1.391(4)
C34 C38 1.504(4)
C35 C36 1.391(4)
C35 H35 0.9500
C36 C39 1.509(4)
C37 H37A 0.9800
C37 H37B 0.9800
C37 H37C 0.9800
C38 H38A 0.9800
C38 H38B 0.9800
C38 H38C 0.9800
C39 H39A 0.9800
C39 H39B 0.9800
C39 H39C 0.9800
C40 C41 1.402(4)
C40 C45 1.416(4)
C41 C42 1.387(4)
C41 C46 1.509(4)
C42 C43 1.389(4)
C42 H42 0.9500
C43 C44 1.382(5)
C43 C47 1.515(4)
C44 C45 1.386(4)
C44 H44 0.9500
C45 C48 1.509(4)
C46 H46A 0.9800
C46 H46B 0.9800
C46 H46C 0.9800
C47 H47A 0.9800
C47 H47B 0.9800
C47 H47C 0.9800
C48 H48A 0.9800
C48 H48B 0.9800
C48 H48C 0.9800
C49 C54 1.367(5)
C49 C50 1.378(5)
C49 H49 0.9500
C50 C51 1.369(5)
C50 H50 0.9500
C51 C52 1.378(5)
C51 H51 0.9500
C52 C53 1.374(5)
C52 H52 0.9500
C53 C54 1.372(5)
C53 H53 0.9500
C54 H54 0.9500

loop_
_geom_torsion_atom_site_label_1
_geom_torsion_atom_site_label_2
_geom_torsion_atom_site_label_3
_geom_torsion_atom_site_label_4
_geom_torsion
Bi1 P1 C1 C6 69.0(2)
Bi2 P1 C1 C6 162.43(17)
Bi1 P1 C1 C2 -118.1(2)
Bi2 P1 C1 C2 -24.6(3)
C6 C1 C2 C3 0.7(4)
P1 C1 C2 C3 -172.1(2)
C6 C1 C2 C7 -177.6(2)
P1 C1 C2 C7 9.6(4)
C1 C2 C3 C4 -1.6(4)
C7 C2 C3 C4 176.8(2)
C2 C3 C4 C5 1.3(4)
C3 C4 C5 C6 -0.1(4)
C4 C5 C6 C1 -0.8(4)
C4 C5 C6 C16 -179.1(2)
C2 C1 C6 C5 0.5(4)
P1 C1 C6 C5 173.9(2)
C2 C1 C6 C16 178.8(2)
P1 C1 C6 C16 -7.8(3)
C3 C2 C7 C12 104.3(3)
C1 C2 C7 C12 -77.3(3)
C3 C2 C7 C8 -70.6(3)
C1 C2 C7 C8 107.7(3)
C12 C7 C8 C9 1.3(4)
C2 C7 C8 C9 176.4(2)
C12 C7 C8 C13 -176.9(3)
C2 C7 C8 C13 -1.9(4)
C7 C8 C9 C10 -0.4(4)
C13 C8 C9 C10 178.0(3)
C8 C9 C10 C11 0.1(4)
C8 C9 C10 C14 -178.5(3)
C9 C10 C11 C12 -0.9(4)
C14 C10 C11 C12 177.7(3)
C10 C11 C12 C7 1.9(4)
C10 C11 C12 C15 -174.1(3)
C8 C7 C12 C11 -2.1(4)
C2 C7 C12 C11 -177.0(2)
C8 C7 C12 C15 173.9(2)
C2 C7 C12 C15 -1.0(4)
C5 C6 C16 C17 -99.1(3)
C1 C6 C16 C17 82.6(3)
C5 C6 C16 C21 78.7(3)
C1 C6 C16 C21 -99.6(3)
C21 C16 C17 C18 1.3(4)
C6 C16 C17 C18 179.1(2)
C21 C16 C17 C22 -179.1(3)
C6 C16 C17 C22 -1.4(4)
C16 C17 C18 C19 0.3(4)
C22 C17 C18 C19 -179.2(3)
C17 C18 C19 C20 -1.0(4)
C17 C18 C19 C23 179.9(3)
C18 C19 C20 C21 -0.1(4)
C23 C19 C20 C21 179.1(3)
C19 C20 C21 C16 1.6(4)
C19 C20 C21 C24 -177.2(3)
C17 C16 C21 C20 -2.3(4)
C6 C16 C21 C20 179.9(3)
C17 C16 C21 C24 176.5(3)
C6 C16 C21 C24 -1.3(4)
Bi1 P2 C25 C30 134.9(2)
Bi2 P2 C25 C30 42.1(2)
Bi1 P2 C25 C26 -54.6(2)
Bi2 P2 C25 C26 -147.35(19)
C30 C25 C26 C27 2.9(4)
P2 C25 C26 C27 -167.9(2)
C30 C25 C26 C31 -176.3(2)
P2 C25 C26 C31 12.9(4)
C25 C26 C27 C28 -2.4(4)
C31 C26 C27 C28 176.9(3)
C26 C27 C28 C29 -0.1(4)
C27 C28 C29 C30 2.0(4)
C28 C29 C30 C25 -1.3(4)
C28 C29 C30 C40 179.4(3)
C26 C25 C30 C29 -1.1(4)
P2 C25 C30 C29 169.5(2)
C26 C25 C30 C40 178.0(2)
P2 C25 C30 C40 -11.3(4)
C27 C26 C31 C32 101.5(3)
C25 C26 C31 C32 -79.2(3)
C27 C26 C31 C36 -73.5(3)
C25 C26 C31 C36 105.8(3)
C36 C31 C32 C33 -4.9(4)
C26 C31 C32 C33 -179.9(2)
C36 C31 C32 C37 170.4(2)
C26 C31 C32 C37 -4.6(4)
C31 C32 C33 C34 2.8(4)
C37 C32 C33 C34 -172.6(3)
C32 C33 C34 C35 1.1(4)
C32 C33 C34 C38 -179.4(3)
C33 C34 C35 C36 -3.1(4)
C38 C34 C35 C36 177.5(3)
C34 C35 C36 C31 1.0(4)
C34 C35 C36 C39 -179.5(2)
C32 C31 C36 C35 3.1(4)
C26 C31 C36 C35 178.2(2)
C32 C31 C36 C39 -176.5(2)
C26 C31 C36 C39 -1.4(4)
C29 C30 C40 C41 -103.5(3)
C25 C30 C40 C41 77.3(4)
C29 C30 C40 C45 71.9(3)
C25 C30 C40 C45 -107.3(3)
C45 C40 C41 C42 0.7(4)
C30 C40 C41 C42 176.1(3)
C45 C40 C41 C46 -180.0(3)
C30 C40 C41 C46 -4.6(4)
C40 C41 C42 C43 -1.2(4)
C46 C41 C42 C43 179.5(3)
C41 C42 C43 C44 0.9(5)
C41 C42 C43 C47 -179.0(3)
C42 C43 C44 C45 -0.1(5)
C47 C43 C44 C45 179.8(3)
C43 C44 C45 C40 -0.4(4)
C43 C44 C45 C48 -179.7(3)
C41 C40 C45 C44 0.0(4)
C30 C40 C45 C44 -175.5(3)
C41 C40 C45 C48 179.4(3)
C30 C40 C45 C48 3.9(4)
C54 C49 C50 C51 -0.6(5)
C49 C50 C51 C52 1.1(5)
C50 C51 C52 C53 -0.9(5)
C51 C52 C53 C54 0.1(5)
C50 C49 C54 C53 -0.3(5)
C52 C53 C54 C49 0.5(5)
